data_1554871
loop_
_publ_author_name
'Borrero, Nicholas V.'
'DeRatt, Lindsey G.'
'Ferreira Barbosa, Lais'
'Abboud, Khalil A.'
'Aponick, Aaron'

_publ_section_title
;
 Tandem gold-catalyzed dehydrative cyclization/diels-alder reactions:
 facile access to indolocarbazole alkaloids.
;
_journal_issue 7
_journal_name_full 'Organic letters'
_journal_page_first 1754
_journal_page_last 1757
_journal_paper_doi 10.1021/acs.orglett.5b00528
_journal_volume 17
_journal_year 2015
_chemical_formula_sum 'C15 H21 N O3'
_chemical_formula_weight 263.33
_space_group_IT_number 14
_space_group_name_Hall '-P 2yn'
_space_group_name_H-M_alt 'P 1 21/n 1'
_symmetry_cell_setting monoclinic
_symmetry_space_group_name_H-M 'P 1 21/n 1'
_atom_sites_solution_hydrogens geom
_atom_sites_solution_primary direct
_atom_sites_solution_secondary difmap
_audit_creation_method SHELXL-97
_audit_update_record
;
2010-03-29 # Formatted by publCIF
;
_cell_angle_alpha 90.00
_cell_angle_beta 96.198(1)
_cell_angle_gamma 90.00
_cell_formula_units_Z 4
_cell_length_a 5.1627(4)
_cell_length_b 14.8595(12)
_cell_length_c 17.7219(14)
_cell_measurement_reflns_used 4197
_cell_measurement_temperature 100(2)
_cell_measurement_theta_max 28.0
_cell_measurement_theta_min 2.0
_cell_volume 1351.59(19)
_computing_cell_refinement 'Bruker APEX2'
_computing_data_collection 'Bruker APEX2 (Bruker, 2008)'
_computing_data_reduction 'Bruker SAINT (Bruker, 2008)'
_computing_molecular_graphics 'Bruker SHELXTL'
_computing_publication_material 'Bruker SHELXTL'
_computing_structure_refinement 'Bruker SHELXTL'
_computing_structure_solution 'Bruker SHELXTL (Bruker, 2008)'
_diffrn_ambient_temperature 100(2)
_diffrn_measured_fraction_theta_full 0.999
_diffrn_measured_fraction_theta_max 0.999
_diffrn_measurement_device_type 'Bruker APEX-II CCD'
_diffrn_measurement_method '\w scans'
_diffrn_radiation_monochromator graphite
_diffrn_radiation_source 'fine-focus sealed tube'
_diffrn_radiation_type MoK\a
_diffrn_radiation_wavelength 0.71073
_diffrn_reflns_av_R_equivalents 0.0249
_diffrn_reflns_av_sigmaI/netI 0.0159
_diffrn_reflns_limit_h_max 6
_diffrn_reflns_limit_h_min -6
_diffrn_reflns_limit_k_max 19
_diffrn_reflns_limit_k_min -19
_diffrn_reflns_limit_l_max 23
_diffrn_reflns_limit_l_min -23
_diffrn_reflns_number 15805
_diffrn_reflns_theta_full 27.49
_diffrn_reflns_theta_max 27.49
_diffrn_reflns_theta_min 1.79
_exptl_absorpt_coefficient_mu 0.090
_exptl_absorpt_correction_T_max 0.9895
_exptl_absorpt_correction_T_min 0.9683
_exptl_absorpt_correction_type numerical
_exptl_absorpt_process_details 'based on measured indexed crystal faces, Bruker SHELXTL  v6.12 (Bruker 2007)'
_exptl_crystal_colour colourless
_exptl_crystal_density_diffrn 1.294
_exptl_crystal_density_method 'not measured'
_exptl_crystal_description needles
_exptl_crystal_F_000 568
_exptl_crystal_size_max 0.36
_exptl_crystal_size_mid 0.15
_exptl_crystal_size_min 0.12
_refine_diff_density_max 0.362
_refine_diff_density_min -0.285
_refine_diff_density_rms 0.043
_refine_ls_extinction_method none
_refine_ls_goodness_of_fit_ref 1.076
_refine_ls_hydrogen_treatment constr
_refine_ls_matrix_type full
_refine_ls_number_parameters 172
_refine_ls_number_reflns 3102
_refine_ls_number_restraints 0
_refine_ls_restrained_S_all 1.076
_refine_ls_R_factor_all 0.0420
_refine_ls_R_factor_gt 0.0381
_refine_ls_shift/su_max 0.000
_refine_ls_shift/su_mean 0.000
_refine_ls_structure_factor_coef Fsqd
_refine_ls_weighting_details 'calc w=1/[\s^2^(Fo^2^)+(0.0586P)^2^+0.4225P] where P=(Fo^2^+2Fc^2^)/3'
_refine_ls_weighting_scheme calc
_refine_ls_wR_factor_gt 0.1042
_refine_ls_wR_factor_ref 0.1072
_reflns_number_gt 2759
_reflns_number_total 3102
_reflns_threshold_expression I>2\s(I)
_cod_data_source_file ol5b00528_si_002.cif
_cod_data_source_block borr1
_cod_original_sg_symbol_H-M P21/n
_cod_database_code 1554871

loop_
_symmetry_equiv_pos_as_xyz
'x, y, z'
'-x+1/2, y+1/2, -z+1/2'
'-x, -y, -z'
'x-1/2, -y-1/2, z-1/2'

loop_
_atom_site_label
_atom_site_type_symbol
_atom_site_fract_x
_atom_site_fract_y
_atom_site_fract_z
_atom_site_U_iso_or_equiv
_atom_site_adp_type
_atom_site_occupancy
_atom_site_symmetry_multiplicity
_atom_site_calc_flag
_atom_site_refinement_flags
O1 O 0.07132(15) 0.45763(5) 0.68305(4) 0.01925(19) Uani 1 1 d .
O2 O 0.30291(17) 0.12610(6) 0.63063(5) 0.0246(2) Uani 1 1 d .
O3 O -0.06964(16) 0.14863(6) 0.85094(5) 0.0235(2) Uani 1 1 d .
N1 N 0.07139(18) 0.12655(6) 0.73393(5) 0.0185(2) Uani 1 1 d .
C2 C 0.1024(2) 0.45953(8) 0.60318(6) 0.0220(2) Uani 1 1 d .
H2A H 0.0641 0.5208 0.5831 0.026 Uiso 1 1 calc R
H2B H -0.0238 0.4176 0.5758 0.026 Uiso 1 1 calc R
C3 C 0.3764(2) 0.43314(8) 0.58866(6) 0.0233(3) Uani 1 1 d .
H3A H 0.5034 0.4756 0.6151 0.028 Uiso 1 1 calc R
H3B H 0.3931 0.4362 0.5336 0.028 Uiso 1 1 calc R
C4A C 0.3235(2) 0.32193(7) 0.69158(6) 0.0153(2) Uani 1 1 d .
C4 C 0.4348(2) 0.33746(8) 0.61750(6) 0.0199(2) Uani 1 1 d .
H4A H 0.3586 0.2936 0.5793 0.024 Uiso 1 1 calc R
H4B H 0.6257 0.3279 0.6247 0.024 Uiso 1 1 calc R
C5 C 0.4023(2) 0.23579(7) 0.73389(6) 0.0152(2) Uani 1 1 d .
H5A H 0.5952 0.2274 0.7361 0.018 Uiso 1 1 calc R
C6 C 0.31706(19) 0.22867(7) 0.81443(6) 0.0148(2) Uani 1 1 d .
H6A H 0.4593 0.1973 0.8471 0.018 Uiso 1 1 calc R
C7 C 0.2702(2) 0.31997(7) 0.85145(6) 0.0149(2) Uani 1 1 d .
H7A H 0.4399 0.3529 0.8549 0.018 Uiso 1 1 calc R
C8A C 0.1646(2) 0.38075(7) 0.72024(6) 0.0152(2) Uani 1 1 d .
C8 C 0.0782(2) 0.37498(7) 0.79823(6) 0.0161(2) Uani 1 1 d .
H8A H -0.0962 0.3467 0.7951 0.019 Uiso 1 1 calc R
H8B H 0.0640 0.4364 0.8190 0.019 Uiso 1 1 calc R
C9 C 0.2634(2) 0.15723(7) 0.69134(6) 0.0176(2) Uani 1 1 d .
C10 C 0.0823(2) 0.16580(7) 0.80509(6) 0.0172(2) Uani 1 1 d .
C11 C -0.1090(2) 0.05448(8) 0.70825(7) 0.0240(3) Uani 1 1 d .
H11A H -0.2273 0.0431 0.7469 0.036 Uiso 1 1 calc R
H11B H -0.0105 -0.0004 0.7000 0.036 Uiso 1 1 calc R
H11C H -0.2102 0.0723 0.6606 0.036 Uiso 1 1 calc R
C12 C 0.1941(2) 0.31386(8) 0.93312(6) 0.0194(2) Uani 1 1 d .
H12A H 0.0223 0.2824 0.9312 0.023 Uiso 1 1 calc R
C13 C 0.1646(4) 0.40664(10) 0.96708(8) 0.0486(5) Uani 1 1 d .
H13A H 0.1160 0.4005 1.0188 0.073 Uiso 1 1 calc R
H13B H 0.0287 0.4401 0.9359 0.073 Uiso 1 1 calc R
H13C H 0.3302 0.4392 0.9684 0.073 Uiso 1 1 calc R
C14 C 0.3924(3) 0.25971(11) 0.98383(7) 0.0352(3) Uani 1 1 d .
H14A H 0.3389 0.2568 1.0352 0.053 Uiso 1 1 calc R
H14B H 0.5634 0.2887 0.9856 0.053 Uiso 1 1 calc R
H14C H 0.4028 0.1986 0.9635 0.053 Uiso 1 1 calc R

loop_
_atom_site_aniso_label
_atom_site_aniso_U_11
_atom_site_aniso_U_22
_atom_site_aniso_U_33
_atom_site_aniso_U_23
_atom_site_aniso_U_13
_atom_site_aniso_U_12
O1 0.0250(4) 0.0157(4) 0.0170(4) 0.0030(3) 0.0022(3) 0.0033(3)
O2 0.0284(4) 0.0216(4) 0.0233(4) -0.0073(3) 0.0009(3) 0.0027(3)
O3 0.0204(4) 0.0203(4) 0.0308(5) 0.0026(3) 0.0070(3) -0.0025(3)
N1 0.0166(4) 0.0132(4) 0.0249(5) -0.0015(3) -0.0012(4) -0.0006(3)
C2 0.0288(6) 0.0209(6) 0.0161(5) 0.0044(4) 0.0010(4) -0.0016(4)
C3 0.0278(6) 0.0237(6) 0.0192(5) 0.0023(4) 0.0059(4) -0.0064(4)
C4A 0.0154(5) 0.0153(5) 0.0151(5) -0.0006(4) 0.0016(4) -0.0023(4)
C4 0.0217(5) 0.0213(5) 0.0176(5) -0.0020(4) 0.0060(4) -0.0031(4)
C5 0.0132(5) 0.0150(5) 0.0175(5) -0.0020(4) 0.0016(4) 0.0012(4)
C6 0.0133(5) 0.0134(5) 0.0176(5) 0.0008(4) 0.0010(4) 0.0009(4)
C7 0.0158(5) 0.0137(5) 0.0152(5) 0.0001(4) 0.0022(4) 0.0000(4)
C8A 0.0156(5) 0.0140(5) 0.0157(5) 0.0015(4) 0.0002(4) -0.0013(4)
C8 0.0169(5) 0.0152(5) 0.0167(5) 0.0003(4) 0.0034(4) 0.0023(4)
C9 0.0162(5) 0.0141(5) 0.0216(5) -0.0015(4) -0.0017(4) 0.0034(4)
C10 0.0152(5) 0.0120(5) 0.0239(5) 0.0023(4) 0.0001(4) 0.0024(4)
C11 0.0201(5) 0.0148(5) 0.0355(6) -0.0027(5) -0.0041(5) -0.0026(4)
C12 0.0223(5) 0.0204(5) 0.0160(5) 0.0012(4) 0.0052(4) -0.0004(4)
C13 0.1000(14) 0.0281(7) 0.0211(6) -0.0027(5) 0.0213(7) 0.0090(8)
C14 0.0377(7) 0.0498(9) 0.0185(6) 0.0099(5) 0.0045(5) 0.0121(6)

loop_
_atom_type_symbol
_atom_type_description
_atom_type_scat_dispersion_real
_atom_type_scat_dispersion_imag
_atom_type_scat_source
C C 0.0033 0.0016 'International Tables Vol C Tables 4.2.6.8 and 6.1.1.4'
H H 0.0000 0.0000 'International Tables Vol C Tables 4.2.6.8 and 6.1.1.4'
N N 0.0061 0.0033 'International Tables Vol C Tables 4.2.6.8 and 6.1.1.4'
O O 0.0106 0.0060 'International Tables Vol C Tables 4.2.6.8 and 6.1.1.4'

loop_
_geom_angle_atom_site_label_1
_geom_angle_atom_site_label_2
_geom_angle_atom_site_label_3
_geom_angle
C8A O1 C2 114.52(8)
C10 N1 C9 113.32(9)
C10 N1 C11 123.7(1)
C9 N1 C11 122.78(10)
O1 C2 C3 111.48(9)
O1 C2 H2A 109.3
C3 C2 H2A 109.3
O1 C2 H2B 109.3
C3 C2 H2B 109.3
H2A C2 H2B 108.0
C2 C3 C4 109.72(9)
C2 C3 H3A 109.7
C4 C3 H3A 109.7
C2 C3 H3B 109.7
C4 C3 H3B 109.7
H3A C3 H3B 108.2
C8A C4A C4 122.6(1)
C8A C4A C5 120.48(9)
C4 C4A C5 116.92(9)
C4A C4 C3 110.70(9)
C4A C4 H4A 109.5
C3 C4 H4A 109.5
C4A C4 H4B 109.5
C3 C4 H4B 109.5
H4A C4 H4B 108.1
C4A C5 C9 108.33(8)
C4A C5 C6 115.29(8)
C9 C5 C6 103.82(8)
C4A C5 H5A 109.7
C9 C5 H5A 109.7
C6 C5 H5A 109.7
C10 C6 C7 115.28(8)
C10 C6 C5 104.16(8)
C7 C6 C5 114.09(8)
C10 C6 H6A 107.6
C7 C6 H6A 107.6
C5 C6 H6A 107.6
C8 C7 C6 109.26(8)
C8 C7 C12 113.36(8)
C6 C7 C12 114.59(8)
C8 C7 H7A 106.3
C6 C7 H7A 106.3
C12 C7 H7A 106.3
C4A C8A O1 123.87(9)
C4A C8A C8 124.67(9)
O1 C8A C8 111.37(8)
C8A C8 C7 111.20(8)
C8A C8 H8A 109.4
C7 C8 H8A 109.4
C8A C8 H8B 109.4
C7 C8 H8B 109.4
H8A C8 H8B 108.0
O2 C9 N1 123.92(10)
O2 C9 C5 128.12(10)
N1 C9 C5 107.95(9)
O3 C10 N1 123.66(10)
O3 C10 C6 128.21(10)
N1 C10 C6 108.10(9)
N1 C11 H11A 109.5
N1 C11 H11B 109.5
H11A C11 H11B 109.5
N1 C11 H11C 109.5
H11A C11 H11C 109.5
H11B C11 H11C 109.5
C14 C12 C13 109.67(12)
C14 C12 C7 111.29(9)
C13 C12 C7 111.41(9)
C14 C12 H12A 108.1
C13 C12 H12A 108.1
C7 C12 H12A 108.1
C12 C13 H13A 109.5
C12 C13 H13B 109.5
H13A C13 H13B 109.5
C12 C13 H13C 109.5
H13A C13 H13C 109.5
H13B C13 H13C 109.5
C12 C14 H14A 109.5
C12 C14 H14B 109.5
H14A C14 H14B 109.5
C12 C14 H14C 109.5
H14A C14 H14C 109.5
H14B C14 H14C 109.5

loop_
_geom_bond_atom_site_label_1
_geom_bond_atom_site_label_2
_geom_bond_distance
O1 C8A 1.3794(12)
O1 C2 1.4420(13)
O2 C9 1.2085(14)
O3 C10 1.2160(14)
N1 C10 1.3851(15)
N1 C9 1.3862(14)
N1 C11 1.4592(14)
C2 C3 1.5162(17)
C2 H2A 0.9900
C2 H2B 0.9900
C3 C4 1.5299(16)
C3 H3A 0.9900
C3 H3B 0.9900
C4A C8A 1.3359(15)
C4A C4 1.5066(14)
C4A C5 1.5167(14)
C4 H4A 0.9900
C4 H4B 0.9900
C5 C9 1.5261(14)
C5 C6 1.5421(14)
C5 H5A 1.0000
C6 C10 1.5249(14)
C6 C7 1.5376(14)
C6 H6A 1.0000
C7 C8 1.5292(14)
C7 C12 1.5427(14)
C7 H7A 1.0000
C8A C8 1.4999(14)
C8 H8A 0.9900
C8 H8B 0.9900
C11 H11A 0.9800
C11 H11B 0.9800
C11 H11C 0.9800
C12 C14 1.5180(17)
C12 C13 1.5185(18)
C12 H12A 1.0000
C13 H13A 0.9800
C13 H13B 0.9800
C13 H13C 0.9800
C14 H14A 0.9800
C14 H14B 0.9800
C14 H14C 0.9800
